data_8106448
loop_
_publ_author_name
'El-Hiti, Gamal A.'
'Smith, Keith'
'Alshammari, Mohammed B.'
'Hegazy, Amany S.'
'Kariuki, Benson M.'

_publ_section_title
;
 Crystal structure of 3-(4-chlorophenyl)-1,1-dimethylthiourea, C9H11ClN2S
;
_journal_issue 1
_journal_name_full 'Zeitschrift f\"ur Kristallographie - New Crystal Structures'
_journal_page_first 105
_journal_page_last 107
_journal_paper_doi 10.1515/ncrs-2016-0171
_journal_volume 232
_journal_year 2017
_chemical_formula_moiety 'C9 H11 Cl N2 S'
_chemical_formula_sum 'C9 H11 Cl N2 S'
_chemical_formula_weight 214.71
_space_group_crystal_system monoclinic
_space_group_IT_number 7
_space_group_name_Hall 'P -2yc'
_space_group_name_H-M_alt 'P 1 c 1'
_atom_sites_solution_hydrogens geom
_cell_angle_alpha 90
_cell_angle_beta 99.733(2)
_cell_angle_gamma 90
_cell_formula_units_Z 4
_cell_length_a 14.8440(4)
_cell_length_b 7.2002(2)
_cell_length_c 10.0920(2)
_cell_measurement_reflns_used 3682
_cell_measurement_temperature 296(2)
_cell_measurement_theta_max 73.6920
_cell_measurement_theta_min 6.0300
_cell_volume 1063.11(5)
_computing_cell_refinement 'CrysAlis PRO [20]'
_computing_data_collection 'CrysAlis PRO [20]'
_computing_data_reduction 'CrysAlis PRO [20]'
_computing_molecular_graphics 'ORTEP-3 for Windows [22]'
_computing_publication_material 'WinGX [22] and CHEMDRAW Ultra [23]'
_computing_structure_refinement 'SHELXS2013 [21]'
_computing_structure_solution 'SHELXS2013 [21]'
_diffrn_ambient_temperature 296(2)
_diffrn_measured_fraction_theta_full 0.999
_diffrn_measured_fraction_theta_max 0.980
_diffrn_measurement_device_type 'SuperNova, Dual, Cu at zero, Atlas'
_diffrn_measurement_method '\w scans'
_diffrn_radiation_type CuK\a
_diffrn_radiation_wavelength 1.54184
_diffrn_reflns_av_R_equivalents 0.0237
_diffrn_reflns_av_unetI/netI 0.0242
_diffrn_reflns_Laue_measured_fraction_full 0.999
_diffrn_reflns_Laue_measured_fraction_max 0.980
_diffrn_reflns_limit_h_max 18
_diffrn_reflns_limit_h_min -18
_diffrn_reflns_limit_k_max 8
_diffrn_reflns_limit_k_min -8
_diffrn_reflns_limit_l_max 12
_diffrn_reflns_limit_l_min -5
_diffrn_reflns_number 6796
_diffrn_reflns_point_group_measured_fraction_full 0.626
_diffrn_reflns_point_group_measured_fraction_max 0.607
_diffrn_reflns_theta_full 67.684
_diffrn_reflns_theta_max 74.102
_diffrn_reflns_theta_min 6.049
_diffrn_standards_decay_% 0
_diffrn_standards_interval_count 0
_diffrn_standards_interval_time 0
_diffrn_standards_number 0
_exptl_absorpt_coefficient_mu 4.655
_exptl_absorpt_correction_T_max 0.961
_exptl_absorpt_correction_T_min 0.874
_exptl_absorpt_correction_type gaussian
_exptl_absorpt_process_details
;
CrysAlisPro, Agilent Technologies,
Version 1.171.37.33 (release 27-03-2014 CrysAlis171 .NET)
(compiled Mar 27 2014,17:12:48)
Numerical absorption correction based on gaussian integration over
			a multifaceted crystal model
Empirical absorption correction using spherical harmonics,
 implemented in SCALE3 ABSPACK scaling algorithm.
;
_exptl_crystal_colour colourless
_exptl_crystal_density_diffrn 1.341
_exptl_crystal_description plate
_exptl_crystal_F_000 448
_exptl_crystal_size_max 0.401
_exptl_crystal_size_mid 0.123
_exptl_crystal_size_min 0.079
_refine_diff_density_max 0.370
_refine_diff_density_min -0.306
_refine_diff_density_rms 0.043
_refine_ls_abs_structure_details
;
 Flack x determined using 423 quotients [(I+)-(I-)]/[(I+)+(I-)]
 (Parsons and Flack (2004), Acta Cryst. A60, s61).
;
_refine_ls_abs_structure_Flack 0.09(2)
_refine_ls_extinction_coef .
_refine_ls_extinction_method none
_refine_ls_goodness_of_fit_ref 1.021
_refine_ls_hydrogen_treatment constr
_refine_ls_matrix_type full
_refine_ls_number_parameters 239
_refine_ls_number_reflns 2624
_refine_ls_number_restraints 2
_refine_ls_restrained_S_all 1.020
_refine_ls_R_factor_all 0.0429
_refine_ls_R_factor_gt 0.0399
_refine_ls_shift/su_max 0.002
_refine_ls_shift/su_mean 0.000
_refine_ls_structure_factor_coef Fsqd
_refine_ls_weighting_details 'w=1/[\s^2^(Fo^2^)+(0.0657P)^2^+0.2278P] where P=(Fo^2^+2Fc^2^)/3'
_refine_ls_weighting_scheme calc
_refine_ls_wR_factor_gt 0.1059
_refine_ls_wR_factor_ref 0.1099
_reflns_Friedel_coverage 0.237
_reflns_Friedel_fraction_full 0.252
_reflns_Friedel_fraction_max 0.233
_reflns_number_gt 2459
_reflns_number_total 2624
_reflns_threshold_expression 'I > 2\s(I)'
_cod_data_source_file suppl_ncrs-2016-0171_suppl.cif
_cod_data_source_block ks1408b
_cod_original_cell_volume 1063.10(5)
_cod_original_sg_symbol_H-M 'P c'
_cod_database_code 8106448
_shelx_space_group_comment
;
The symmetry employed for this shelxl refinement is uniquely defined
by the following loop, which should always be used as a source of
symmetry information in preference to the above space-group names.
They are only intended as comments.
;
_shelx_estimated_absorpt_t_min 0.257
_shelx_estimated_absorpt_t_max 0.710
_shelxl_version_number 2013-4

loop_
_space_group_symop_operation_xyz
'x, y, z'
'x, -y, z+1/2'

loop_
_atom_site_label
_atom_site_type_symbol
_atom_site_fract_x
_atom_site_fract_y
_atom_site_fract_z
_atom_site_U_iso_or_equiv
_atom_site_adp_type
_atom_site_occupancy
_atom_site_site_symmetry_order
_atom_site_calc_flag
_atom_site_refinement_flags_posn
_atom_site_refinement_flags_adp
_atom_site_refinement_flags_occupancy
_atom_site_disorder_assembly
_atom_site_disorder_group
C1 C 0.3472(3) 0.5692(6) 0.5499(4) 0.0567(9) Uani 1 1 d . . . . .
C2 C 0.3470(4) 0.7518(7) 0.5039(5) 0.0683(12) Uani 1 1 d . . . . .
H2 H 0.3841 0.7853 0.4423 0.082 Uiso 1 1 calc R U . . .
C3 C 0.2915(4) 0.8835(8) 0.5499(5) 0.0796(15) Uani 1 1 d . . . . .
H3 H 0.2906 1.0051 0.5185 0.096 Uiso 1 1 calc R U . . .
C4 C 0.2380(4) 0.8326(9) 0.6421(6) 0.0788(16) Uani 1 1 d . . . . .
C5 C 0.2370(4) 0.6512(11) 0.6874(7) 0.0873(19) Uani 1 1 d . . . . .
H5 H 0.1999 0.6185 0.7494 0.105 Uiso 1 1 calc R U . . .
C6 C 0.2910(3) 0.5191(8) 0.6403(5) 0.0700(12) Uani 1 1 d . . . . .
H6 H 0.2896 0.3966 0.6692 0.084 Uiso 1 1 calc R U . . .
C7 C 0.4626(3) 0.3173(5) 0.5665(4) 0.0470(8) Uani 1 1 d . . . . .
C8 C 0.4746(5) 0.1813(6) 0.3474(5) 0.0721(14) Uani 1 1 d . . . . .
H8A H 0.4092 0.1721 0.3253 0.108 Uiso 1 1 calc R U . . .
H8B H 0.5018 0.0723 0.3164 0.108 Uiso 1 1 calc R U . . .
H8C H 0.4948 0.2891 0.3047 0.108 Uiso 1 1 calc R U . . .
C9 C 0.5743(4) 0.0710(7) 0.5525(5) 0.0688(12) Uani 1 1 d . . . . .
H9A H 0.5915 0.0984 0.6465 0.103 Uiso 1 1 calc R U . . .
H9B H 0.6263 0.0863 0.5084 0.103 Uiso 1 1 calc R U . . .
H9C H 0.5528 -0.0548 0.5417 0.103 Uiso 1 1 calc R U . . .
C10 C 0.8885(3) 0.9278(6) 0.1826(4) 0.0539(9) Uani 1 1 d . . . . .
C11 C 0.9454(3) 0.9755(6) 0.3009(5) 0.0595(10) Uani 1 1 d . . . . .
H11 H 0.9479 1.0977 0.3310 0.071 Uiso 1 1 calc R U . . .
C12 C 0.9989(3) 0.8400(7) 0.3744(6) 0.0680(12) Uani 1 1 d . . . . .
H12 H 1.0369 0.8707 0.4544 0.082 Uiso 1 1 calc R U . . .
C13 C 0.9950(3) 0.6572(7) 0.3270(5) 0.0619(11) Uani 1 1 d . . . . .
C14 C 0.9412(4) 0.6117(7) 0.2098(5) 0.0685(12) Uani 1 1 d . . . . .
H14 H 0.9405 0.4905 0.1778 0.082 Uiso 1 1 calc R U . . .
C15 C 0.8872(4) 0.7461(6) 0.1374(4) 0.0628(10) Uani 1 1 d . . . . .
H15 H 0.8495 0.7140 0.0574 0.075 Uiso 1 1 calc R U . . .
C16 C 0.7738(3) 1.1821(4) 0.1435(4) 0.0451(8) Uani 1 1 d . . . . .
C17 C 0.6630(4) 1.4272(7) 0.0756(5) 0.0661(11) Uani 1 1 d . . . . .
H17A H 0.6418 1.3906 0.1565 0.099 Uiso 1 1 calc R U . . .
H17B H 0.6133 1.4214 0.0013 0.099 Uiso 1 1 calc R U . . .
H17C H 0.6860 1.5520 0.0853 0.099 Uiso 1 1 calc R U . . .
C18 C 0.7619(4) 1.3199(6) -0.0812(5) 0.0686(13) Uani 1 1 d . . . . .
H18A H 0.8272 1.3293 -0.0714 0.103 Uiso 1 1 calc R U . . .
H18B H 0.7344 1.4293 -0.1250 0.103 Uiso 1 1 calc R U . . .
H18C H 0.7414 1.2126 -0.1343 0.103 Uiso 1 1 calc R U . . .
N1 N 0.4026(3) 0.4389(5) 0.4958(3) 0.0609(9) Uani 1 1 d . . . . .
H1 H 0.3979 0.4363 0.4097 0.073 Uiso 1 1 calc R U . . .
N2 N 0.5016(3) 0.1974(4) 0.4929(4) 0.0531(8) Uani 1 1 d . . . . .
N3 N 0.8341(3) 1.0604(5) 0.1022(3) 0.0583(8) Uani 1 1 d . . . . .
H3A H 0.8395 1.0649 0.0187 0.070 Uiso 1 1 calc R U . . .
N4 N 0.7356(3) 1.3025(4) 0.0511(3) 0.0514(7) Uani 1 1 d . . . . .
S1 S 0.48905(8) 0.32265(14) 0.73619(9) 0.0591(3) Uani 1 1 d . . . . .
S2 S 0.74814(8) 1.17450(14) 0.30027(9) 0.0570(3) Uani 1 1 d . . . . .
Cl1 Cl 0.16859(13) 0.9989(3) 0.6997(2) 0.1229(8) Uani 1 1 d . . . . .
Cl2 Cl 1.06072(11) 0.4871(2) 0.42090(16) 0.0923(5) Uani 1 1 d . . . . .

loop_
_atom_site_aniso_label
_atom_site_aniso_U_11
_atom_site_aniso_U_22
_atom_site_aniso_U_33
_atom_site_aniso_U_23
_atom_site_aniso_U_13
_atom_site_aniso_U_12
C1 0.054(2) 0.073(2) 0.0422(19) -0.0079(18) 0.0048(15) 0.0109(19)
C2 0.083(3) 0.074(3) 0.051(2) 0.005(2) 0.019(2) 0.024(2)
C3 0.093(4) 0.079(3) 0.065(3) -0.012(3) 0.009(3) 0.029(3)
C4 0.057(3) 0.106(4) 0.071(3) -0.030(3) 0.005(2) 0.020(2)
C5 0.053(3) 0.138(6) 0.076(4) -0.028(4) 0.026(2) -0.008(3)
C6 0.056(2) 0.089(3) 0.065(3) -0.009(2) 0.014(2) -0.001(2)
C7 0.055(2) 0.0476(18) 0.0395(18) 0.0026(14) 0.0109(15) -0.0041(14)
C8 0.109(4) 0.064(3) 0.043(2) -0.0053(18) 0.014(2) 0.022(2)
C9 0.084(3) 0.062(2) 0.063(3) 0.014(2) 0.019(2) 0.020(2)
C10 0.054(2) 0.064(2) 0.0473(19) 0.0070(17) 0.0191(16) 0.0097(17)
C11 0.057(2) 0.061(2) 0.060(2) 0.0015(19) 0.0096(18) -0.0045(18)
C12 0.053(2) 0.085(3) 0.064(3) 0.003(2) 0.003(2) 0.000(2)
C13 0.057(2) 0.073(3) 0.057(3) 0.013(2) 0.0144(19) 0.0145(19)
C14 0.087(3) 0.067(3) 0.053(2) 0.003(2) 0.017(2) 0.023(2)
C15 0.077(3) 0.065(2) 0.045(2) -0.0060(19) 0.0071(19) 0.015(2)
C16 0.056(2) 0.0420(16) 0.0385(18) -0.0036(13) 0.0108(15) -0.0033(13)
C17 0.076(3) 0.062(2) 0.060(3) -0.005(2) 0.011(2) 0.018(2)
C18 0.102(4) 0.061(2) 0.046(2) 0.0126(18) 0.024(2) 0.018(2)
N1 0.079(2) 0.069(2) 0.0355(15) -0.0005(15) 0.0122(15) 0.0221(18)
N2 0.070(2) 0.0480(16) 0.0432(17) 0.0031(13) 0.0136(15) 0.0111(14)
N3 0.076(2) 0.0635(19) 0.0385(16) 0.0050(14) 0.0180(15) 0.0188(17)
N4 0.067(2) 0.0476(15) 0.0405(16) 0.0024(12) 0.0120(14) 0.0056(14)
S1 0.0770(7) 0.0645(6) 0.0363(5) 0.0052(4) 0.0112(4) 0.0013(5)
S2 0.0746(6) 0.0618(6) 0.0370(5) -0.0033(4) 0.0162(4) 0.0036(5)
Cl1 0.0882(10) 0.1639(17) 0.1163(13) -0.0618(13) 0.0164(9) 0.0469(10)
Cl2 0.0846(8) 0.1098(10) 0.0803(8) 0.0272(8) 0.0074(7) 0.0359(7)

loop_
_atom_type_symbol
_atom_type_description
_atom_type_scat_dispersion_real
_atom_type_scat_dispersion_imag
_atom_type_scat_source
C C 0.0181 0.0091 'International Tables Vol C Tables 4.2.6.8 and 6.1.1.4'
H H 0.0000 0.0000 'International Tables Vol C Tables 4.2.6.8 and 6.1.1.4'
N N 0.0311 0.0180 'International Tables Vol C Tables 4.2.6.8 and 6.1.1.4'
S S 0.3331 0.5567 'International Tables Vol C Tables 4.2.6.8 and 6.1.1.4'
Cl Cl 0.3639 0.7018 'International Tables Vol C Tables 4.2.6.8 and 6.1.1.4'

loop_
_geom_angle_atom_site_label_1
_geom_angle_atom_site_label_2
_geom_angle_atom_site_label_3
_geom_angle
_geom_angle_site_symmetry_1
_geom_angle_site_symmetry_3
C6 C1 C2 119.8(4) . .
C6 C1 N1 122.4(4) . .
C2 C1 N1 117.7(4) . .
C3 C2 C1 120.1(5) . .
C3 C2 H2 119.9 . .
C1 C2 H2 119.9 . .
C4 C3 C2 119.3(6) . .
C4 C3 H3 120.4 . .
C2 C3 H3 120.4 . .
C3 C4 C5 121.1(5) . .
C3 C4 Cl1 119.0(5) . .
C5 C4 Cl1 119.9(5) . .
C6 C5 C4 119.8(6) . .
C6 C5 H5 120.1 . .
C4 C5 H5 120.1 . .
C5 C6 C1 119.9(5) . .
C5 C6 H6 120.1 . .
C1 C6 H6 120.1 . .
N2 C7 N1 115.6(3) . .
N2 C7 S1 122.0(3) . .
N1 C7 S1 122.3(3) . .
N2 C8 H8A 109.5 . .
N2 C8 H8B 109.5 . .
H8A C8 H8B 109.5 . .
N2 C8 H8C 109.5 . .
H8A C8 H8C 109.5 . .
H8B C8 H8C 109.5 . .
N2 C9 H9A 109.5 . .
N2 C9 H9B 109.5 . .
H9A C9 H9B 109.5 . .
N2 C9 H9C 109.5 . .
H9A C9 H9C 109.5 . .
H9B C9 H9C 109.5 . .
C15 C10 C11 119.5(4) . .
C15 C10 N3 118.3(4) . .
C11 C10 N3 122.2(4) . .
C10 C11 C12 119.7(4) . .
C10 C11 H11 120.1 . .
C12 C11 H11 120.1 . .
C11 C12 C13 119.4(5) . .
C11 C12 H12 120.3 . .
C13 C12 H12 120.3 . .
C14 C13 C12 120.8(4) . .
C14 C13 Cl2 120.0(4) . .
C12 C13 Cl2 119.3(4) . .
C13 C14 C15 119.8(5) . .
C13 C14 H14 120.1 . .
C15 C14 H14 120.1 . .
C14 C15 C10 120.8(4) . .
C14 C15 H15 119.6 . .
C10 C15 H15 119.6 . .
N4 C16 N3 115.3(3) . .
N4 C16 S2 122.8(3) . .
N3 C16 S2 121.9(3) . .
N4 C17 H17A 109.5 . .
N4 C17 H17B 109.5 . .
H17A C17 H17B 109.5 . .
N4 C17 H17C 109.5 . .
H17A C17 H17C 109.5 . .
H17B C17 H17C 109.5 . .
N4 C18 H18A 109.5 . .
N4 C18 H18B 109.5 . .
H18A C18 H18B 109.5 . .
N4 C18 H18C 109.5 . .
H18A C18 H18C 109.5 . .
H18B C18 H18C 109.5 . .
C7 N1 C1 126.5(3) . .
C7 N1 H1 116.7 . .
C1 N1 H1 116.7 . .
C7 N2 C9 122.3(4) . .
C7 N2 C8 122.7(4) . .
C9 N2 C8 115.0(4) . .
C16 N3 C10 126.7(3) . .
C16 N3 H3A 116.7 . .
C10 N3 H3A 116.7 . .
C16 N4 C17 121.6(4) . .
C16 N4 C18 123.4(3) . .
C17 N4 C18 115.0(3) . .

loop_
_geom_bond_atom_site_label_1
_geom_bond_atom_site_label_2
_geom_bond_distance
_geom_bond_site_symmetry_2
C1 C6 1.384(7) .
C1 C2 1.394(7) .
C1 N1 1.417(5) .
C2 C3 1.386(7) .
C2 H2 0.9300 .
C3 C4 1.372(9) .
C3 H3 0.9300 .
C4 C5 1.385(9) .
C4 Cl1 1.742(5) .
C5 C6 1.379(8) .
C5 H5 0.9300 .
C6 H6 0.9300 .
C7 N2 1.333(5) .
C7 N1 1.362(5) .
C7 S1 1.692(4) .
C8 N2 1.460(6) .
C8 H8A 0.9600 .
C8 H8B 0.9600 .
C8 H8C 0.9600 .
C9 N2 1.461(6) .
C9 H9A 0.9600 .
C9 H9B 0.9600 .
C9 H9C 0.9600 .
C10 C15 1.384(6) .
C10 C11 1.384(7) .
C10 N3 1.415(5) .
C11 C12 1.390(7) .
C11 H11 0.9300 .
C12 C13 1.398(7) .
C12 H12 0.9300 .
C13 C14 1.351(7) .
C13 Cl2 1.743(4) .
C14 C15 1.384(6) .
C14 H14 0.9300 .
C15 H15 0.9300 .
C16 N4 1.328(5) .
C16 N3 1.367(5) .
C16 S2 1.690(4) .
C17 N4 1.456(6) .
C17 H17A 0.9600 .
C17 H17B 0.9600 .
C17 H17C 0.9600 .
C18 N4 1.459(5) .
C18 H18A 0.9600 .
C18 H18B 0.9600 .
C18 H18C 0.9600 .
N1 H1 0.8600 .
N3 H3A 0.8600 .

loop_
_geom_hbond_atom_site_label_D
_geom_hbond_atom_site_label_H
_geom_hbond_atom_site_label_A
_geom_hbond_distance_DH
_geom_hbond_distance_HA
_geom_hbond_distance_DA
_geom_hbond_angle_DHA
_geom_hbond_site_symmetry_A
N1 H1 S1 0.86 2.95 3.549(4) 128.3 2_564
N3 H3A S2 0.86 2.94 3.530(4) 127.1 2_574
